data_4075577
loop_
_publ_author_name
'Wang, Jian-Qiang'
'Herberhold, Max'
'Jin, Guo-Xin'

_publ_section_title
;
 Formation of Cup-Shaped Metallic Clusters via B&#x2212;H Activation at
 the B(3)/B(6) Site of anortho-Carborane-1,2-dichalcogenolato Ligand
;
_journal_issue 14
_journal_name_full Organometallics
_journal_page_first 3508
_journal_paper_doi 10.1021/om060381a
_journal_volume 25
_journal_year 2006
_chemical_formula_sum 'C20 H36.5 B9.5 Ir Rh S2'
_chemical_formula_weight 738.92
_chemical_name_systematic
; 
 ? 
;
_space_group_IT_number 14
_symmetry_cell_setting monoclinic
_symmetry_space_group_name_Hall '-P 2yn'
_symmetry_space_group_name_H-M 'P 1 21/n 1'
_atom_sites_solution_hydrogens geom
_atom_sites_solution_primary direct
_atom_sites_solution_secondary difmap
_audit_creation_method SHELXL-97
_cell_angle_alpha 90.00
_cell_angle_beta 93.321(5)
_cell_angle_gamma 90.00
_cell_formula_units_Z 4
_cell_length_a 10.542(3)
_cell_length_b 14.967(4)
_cell_length_c 17.522(5)
_cell_measurement_reflns_used 779
_cell_measurement_temperature 293(2)
_cell_measurement_theta_max 18.423
_cell_measurement_theta_min 2.329
_cell_volume 2760.0(13)
_computing_cell_refinement 'Bruker SMART'
_computing_data_collection 'Bruker SMART'
_computing_data_reduction 'Bruker SHELXTL'
_computing_molecular_graphics 'Bruker SHELXTL'
_computing_publication_material 'Bruker SHELXTL'
_computing_structure_refinement 'SHELXL-97 (Sheldrick, 1997)'
_computing_structure_solution 'SHELXS-97 (Sheldrick, 1990)'
_diffrn_ambient_temperature 293(2)
_diffrn_measured_fraction_theta_full 0.999
_diffrn_measured_fraction_theta_max 0.999
_diffrn_measurement_device_type 'CCD area detector'
_diffrn_measurement_method 'phi and omega scans'
_diffrn_radiation_monochromator graphite
_diffrn_radiation_source 'fine-focus sealed tube'
_diffrn_radiation_type MoK\a
_diffrn_radiation_wavelength 0.71073
_diffrn_reflns_av_R_equivalents 0.0625
_diffrn_reflns_av_sigmaI/netI 0.0891
_diffrn_reflns_limit_h_max 11
_diffrn_reflns_limit_h_min -12
_diffrn_reflns_limit_k_max 17
_diffrn_reflns_limit_k_min -17
_diffrn_reflns_limit_l_max 17
_diffrn_reflns_limit_l_min -20
_diffrn_reflns_number 11420
_diffrn_reflns_theta_full 25.01
_diffrn_reflns_theta_max 25.01
_diffrn_reflns_theta_min 1.79
_diffrn_standards_decay_% 4.49
_exptl_absorpt_coefficient_mu 5.576
_exptl_absorpt_correction_T_max 0.7679
_exptl_absorpt_correction_T_min 0.4018
_exptl_absorpt_correction_type multi-scan
_exptl_absorpt_process_details sadabs
_exptl_crystal_colour red
_exptl_crystal_density_diffrn 1.778
_exptl_crystal_density_method 'not measured'
_exptl_crystal_description prism
_exptl_crystal_F_000 1432
_exptl_crystal_size_max 0.20
_exptl_crystal_size_mid 0.08
_exptl_crystal_size_min 0.05
_refine_diff_density_max 1.860
_refine_diff_density_min -0.677
_refine_diff_density_rms 0.145
_refine_ls_extinction_method none
_refine_ls_goodness_of_fit_ref 1.010
_refine_ls_hydrogen_treatment refall
_refine_ls_matrix_type full
_refine_ls_number_parameters 317
_refine_ls_number_reflns 4866
_refine_ls_number_restraints 0
_refine_ls_restrained_S_all 1.010
_refine_ls_R_factor_all 0.0879
_refine_ls_R_factor_gt 0.0473
_refine_ls_shift/su_max 0.001
_refine_ls_shift/su_mean 0.000
_refine_ls_structure_factor_coef Fsqd
_refine_ls_weighting_details 'calc w=1/[\s^2^(Fo^2^)+(0.0348P)^2^+0.0000P] where P=(Fo^2^+2Fc^2^)/3'
_refine_ls_weighting_scheme calc
_refine_ls_wR_factor_gt 0.0899
_refine_ls_wR_factor_ref 0.1024
_reflns_number_gt 3225
_reflns_number_total 4866
_reflns_threshold_expression >2sigma(I)
_cod_data_source_file om060381asi20060503_041609.cif
_cod_data_source_block f41117a
_cod_depositor_comments
;
The following automatic conversions were performed:

'_symmetry_cell_setting' value 'Monoclinic' changed to 'monoclinic'
according to /home/saulius/struct/CIF-dictionaries/cif_core.dic
dictionary named 'cif_core.dic' version 2.4.1 from 2010-06-29.

Automatic conversion script
Id: cif_fix_values 1715 2011-07-08 13:25:40Z adriana 
;
_cod_original_cell_volume 2759.9(13)
_cod_original_sg_symbol_H-M 'P2(1)/n  '
_cod_original_formula_sum 'C20 H36.50 B9.50 Ir Rh S2'
_cod_database_code 4075577

loop_
_symmetry_equiv_pos_as_xyz
'x, y, z'
'-x+1/2, y+1/2, -z+1/2'
'-x, -y, -z'
'x-1/2, -y-1/2, z-1/2'

loop_
_atom_site_label
_atom_site_type_symbol
_atom_site_fract_x
_atom_site_fract_y
_atom_site_fract_z
_atom_site_U_iso_or_equiv
_atom_site_adp_type
_atom_site_occupancy
_atom_site_symmetry_multiplicity
_atom_site_calc_flag
_atom_site_refinement_flags
Ir1 Ir 0.66767(3) 0.89002(2) 0.18736(2) 0.04495(14) Uani 1 1 d .
Rh1 Rh 0.68105(7) 0.78415(5) 0.05751(4) 0.0496(2) Uani 1 1 d .
S1 S 0.5098(2) 0.87701(15) 0.09203(15) 0.0512(6) Uani 1 1 d .
S2 S 0.6612(2) 0.73796(15) 0.18588(14) 0.0497(6) Uani 1 1 d .
B3 B 0.447(3) 0.674(3) 0.063(2) 0.122(14) Uani 0.50 1 d P
H3 H 0.5034 0.6629 0.0128 0.146 Uiso 0.50 1 calc PR
B4 B 0.3277(12) 0.7294(8) 0.0453(8) 0.069(4) Uani 1 1 d .
H4 H 0.3068 0.7622 -0.0102 0.082 Uiso 1 1 calc R
B5 B 0.2668(10) 0.7764(9) 0.1321(8) 0.067(4) Uani 1 1 d .
H5 H 0.2033 0.8347 0.1317 0.080 Uiso 1 1 calc R
B6 B 0.3807(15) 0.7633(12) 0.2043(11) 0.115(7) Uani 1 1 d .
H6 H 0.3927 0.8126 0.2508 0.138 Uiso 1 1 calc R
B7 B 0.4645(14) 0.6025(8) 0.1371(8) 0.072(4) Uani 1 1 d .
H7 H 0.5369 0.5496 0.1430 0.086 Uiso 1 1 calc R
B8 B 0.3475(14) 0.6103(9) 0.0609(9) 0.079(4) Uani 1 1 d .
H8 H 0.3356 0.5583 0.0167 0.095 Uiso 1 1 calc R
B9 B 0.2199(13) 0.6712(10) 0.0982(9) 0.089(5) Uani 1 1 d .
H9 H 0.1225 0.6598 0.0742 0.107 Uiso 1 1 calc R
B10 B 0.2532(14) 0.6915(10) 0.1953(11) 0.101(6) Uani 1 1 d .
H10 H 0.1775 0.6915 0.2360 0.122 Uiso 1 1 calc R
B11 B 0.4090(14) 0.6499(8) 0.2202(7) 0.077(4) Uani 1 1 d .
H11 H 0.4401 0.6247 0.2772 0.092 Uiso 1 1 calc R
B12 B 0.3054(15) 0.5925(9) 0.1551(9) 0.088(5) Uani 1 1 d .
H12 H 0.2640 0.5281 0.1708 0.106 Uiso 1 1 calc R
C1 C 0.4240(8) 0.7760(6) 0.1121(5) 0.048(2) Uani 1 1 d .
C2 C 0.4976(8) 0.7077(6) 0.1615(5) 0.048(2) Uani 1 1 d .
C3 C 0.8765(9) 0.7454(7) 0.0489(7) 0.070(3) Uani 1 1 d .
H3A H 0.9237 0.7394 0.0985 0.084 Uiso 1 1 calc R
C4 C 0.8006(10) 0.6744(8) 0.0304(8) 0.078(4) Uani 1 1 d .
H4A H 0.8043 0.6264 0.0685 0.093 Uiso 1 1 calc R
C5 C 0.7589(16) 0.6441(10) -0.0500(11) 0.128(6) Uani 1 1 d .
H5A H 0.8267 0.6091 -0.0703 0.153 Uiso 1 1 calc R
H5B H 0.6855 0.6053 -0.0472 0.153 Uiso 1 1 calc R
C6 C 0.7256(15) 0.7190(12) -0.1043(8) 0.122(6) Uani 1 1 d .
H6A H 0.6699 0.6966 -0.1459 0.146 Uiso 1 1 calc R
H6B H 0.8025 0.7407 -0.1258 0.146 Uiso 1 1 calc R
C7 C 0.6612(12) 0.7952(11) -0.0663(7) 0.093(4) Uani 1 1 d .
H7A H 0.5747 0.8079 -0.0870 0.112 Uiso 1 1 calc R
C8 C 0.7283(11) 0.8699(8) -0.0373(6) 0.075(3) Uani 1 1 d .
H8A H 0.6808 0.9262 -0.0409 0.090 Uiso 1 1 calc R
C9 C 0.8683(12) 0.8800(9) -0.0374(7) 0.097(4) Uani 1 1 d .
H9A H 0.8930 0.9316 -0.0065 0.116 Uiso 1 1 calc R
H9B H 0.8904 0.8925 -0.0893 0.116 Uiso 1 1 calc R
C10 C 0.9450(11) 0.8011(9) -0.0085(7) 0.086(4) Uani 1 1 d .
H10A H 1.0247 0.8222 0.0154 0.103 Uiso 1 1 calc R
H10B H 0.9644 0.7637 -0.0514 0.103 Uiso 1 1 calc R
C11 C 0.6584(9) 1.0236(6) 0.2358(6) 0.056(3) Uani 1 1 d .
C12 C 0.7610(9) 1.0201(5) 0.1876(6) 0.055(3) Uani 1 1 d .
C13 C 0.8478(8) 0.9544(6) 0.2183(6) 0.047(2) Uani 1 1 d .
C14 C 0.8013(9) 0.9182(6) 0.2848(6) 0.057(3) Uani 1 1 d .
C15 C 0.6796(9) 0.9605(7) 0.2945(6) 0.061(3) Uani 1 1 d .
C16 C 0.5464(11) 1.0862(8) 0.2267(9) 0.110(5) Uani 1 1 d .
H16A H 0.5655 1.1406 0.2541 0.164 Uiso 1 1 calc R
H16B H 0.4732 1.0585 0.2468 0.164 Uiso 1 1 calc R
H16C H 0.5292 1.0994 0.1735 0.164 Uiso 1 1 calc R
C17 C 0.7792(12) 1.0800(7) 0.1204(7) 0.091(4) Uani 1 1 d .
H17A H 0.8243 1.1328 0.1373 0.137 Uiso 1 1 calc R
H17B H 0.6978 1.0965 0.0972 0.137 Uiso 1 1 calc R
H17C H 0.8272 1.0491 0.0837 0.137 Uiso 1 1 calc R
C18 C 0.9750(9) 0.9293(7) 0.1873(7) 0.080(4) Uani 1 1 d .
H18A H 1.0404 0.9672 0.2100 0.120 Uiso 1 1 calc R
H18B H 0.9707 0.9368 0.1328 0.120 Uiso 1 1 calc R
H18C H 0.9942 0.8681 0.1997 0.120 Uiso 1 1 calc R
C19 C 0.8662(12) 0.8506(8) 0.3391(7) 0.101(4) Uani 1 1 d .
H19A H 0.9191 0.8814 0.3769 0.151 Uiso 1 1 calc R
H19B H 0.9174 0.8109 0.3108 0.151 Uiso 1 1 calc R
H19C H 0.8029 0.8168 0.3638 0.151 Uiso 1 1 calc R
C20 C 0.5985(14) 0.9406(9) 0.3626(8) 0.120(5) Uani 1 1 d .
H20A H 0.6220 0.9805 0.4039 0.180 Uiso 1 1 calc R
H20B H 0.6125 0.8800 0.3790 0.180 Uiso 1 1 calc R
H20C H 0.5103 0.9488 0.3474 0.180 Uiso 1 1 calc R

loop_
_atom_site_aniso_label
_atom_site_aniso_U_11
_atom_site_aniso_U_22
_atom_site_aniso_U_33
_atom_site_aniso_U_23
_atom_site_aniso_U_13
_atom_site_aniso_U_12
Ir1 0.0390(2) 0.0417(2) 0.0539(3) 0.00704(19) 0.00096(16) -0.00063(18)
Rh1 0.0463(4) 0.0592(5) 0.0444(5) 0.0091(4) 0.0111(3) 0.0016(4)
S1 0.0438(13) 0.0517(14) 0.0580(17) 0.0151(12) 0.0013(12) 0.0047(11)
S2 0.0492(14) 0.0501(13) 0.0493(15) 0.0110(12) -0.0005(11) 0.0026(12)
B3 0.09(2) 0.15(3) 0.13(3) 0.08(3) 0.05(2) 0.00(2)
B4 0.076(9) 0.061(7) 0.065(9) -0.009(7) -0.020(7) 0.015(7)
B5 0.036(6) 0.079(9) 0.085(10) -0.024(8) -0.003(6) 0.002(6)
B6 0.101(13) 0.129(14) 0.122(16) -0.026(12) 0.056(12) -0.025(11)
B7 0.100(10) 0.053(7) 0.059(8) 0.006(7) -0.019(7) 0.005(7)
B8 0.096(10) 0.054(7) 0.084(11) 0.003(7) -0.022(8) -0.020(8)
B9 0.064(9) 0.091(10) 0.108(13) -0.012(9) -0.032(8) -0.025(8)
B10 0.067(10) 0.095(11) 0.147(17) -0.009(11) 0.050(10) -0.031(9)
B11 0.126(12) 0.065(8) 0.043(8) 0.005(6) 0.026(8) -0.041(8)
B12 0.121(13) 0.069(9) 0.073(10) 0.003(7) -0.007(9) -0.042(9)
C1 0.047(5) 0.046(5) 0.050(6) -0.006(5) 0.005(5) 0.005(5)
C2 0.057(6) 0.056(6) 0.032(5) -0.002(4) 0.000(4) -0.008(5)
C3 0.047(6) 0.085(8) 0.080(9) -0.018(7) 0.014(6) 0.011(6)
C4 0.071(8) 0.064(7) 0.101(10) -0.009(7) 0.026(7) 0.017(6)
C5 0.151(15) 0.096(11) 0.140(16) -0.059(11) 0.043(13) -0.035(10)
C6 0.154(15) 0.156(15) 0.057(10) -0.037(11) 0.024(10) -0.031(12)
C7 0.070(8) 0.162(14) 0.046(7) 0.027(8) 0.000(6) -0.025(9)
C8 0.080(8) 0.091(9) 0.055(8) 0.025(6) 0.012(6) -0.013(7)
C9 0.095(10) 0.139(12) 0.060(8) 0.003(8) 0.037(7) -0.044(9)
C10 0.062(8) 0.117(11) 0.081(9) -0.025(8) 0.026(7) -0.010(7)
C11 0.056(6) 0.035(5) 0.078(8) -0.015(5) 0.010(6) -0.006(5)
C12 0.047(6) 0.034(5) 0.083(8) -0.005(5) -0.005(5) -0.016(5)
C13 0.037(5) 0.038(5) 0.064(7) -0.003(5) 0.005(5) -0.005(4)
C14 0.049(6) 0.051(6) 0.068(7) -0.004(5) -0.017(5) -0.014(5)
C15 0.058(7) 0.069(7) 0.057(7) -0.015(6) 0.014(5) -0.019(5)
C16 0.076(9) 0.091(9) 0.161(15) -0.025(9) -0.003(9) 0.035(7)
C17 0.108(10) 0.069(8) 0.093(10) 0.021(7) -0.018(8) -0.016(7)
C18 0.050(6) 0.064(7) 0.127(11) -0.025(7) 0.009(7) 0.004(5)
C19 0.132(11) 0.083(8) 0.079(9) 0.016(7) -0.054(8) 0.012(8)
C20 0.152(13) 0.109(10) 0.105(11) -0.036(10) 0.058(10) -0.038(10)

loop_
_atom_type_symbol
_atom_type_description
_atom_type_scat_dispersion_real
_atom_type_scat_dispersion_imag
_atom_type_scat_source
C C 0.0033 0.0016 'International Tables Vol C Tables 4.2.6.8 and 6.1.1.4'
H H 0.0000 0.0000 'International Tables Vol C Tables 4.2.6.8 and 6.1.1.4'
B B 0.0013 0.0007 'International Tables Vol C Tables 4.2.6.8 and 6.1.1.4'
S S 0.1246 0.1234 'International Tables Vol C Tables 4.2.6.8 and 6.1.1.4'
Rh Rh -1.1178 0.9187 'International Tables Vol C Tables 4.2.6.8 and 6.1.1.4'
Ir Ir -1.4442 7.9887 'International Tables Vol C Tables 4.2.6.8 and 6.1.1.4'

loop_
_geom_angle_atom_site_label_1
_geom_angle_atom_site_label_2
_geom_angle_atom_site_label_3
_geom_angle
C15 Ir1 C13 63.8(3)
C15 Ir1 C11 37.9(4)
C13 Ir1 C11 63.5(3)
C15 Ir1 C12 63.7(4)
C13 Ir1 C12 38.3(3)
C11 Ir1 C12 37.8(3)
C15 Ir1 C14 39.0(3)
C13 Ir1 C14 37.4(3)
C11 Ir1 C14 63.9(4)
C12 Ir1 C14 63.7(4)
C15 Ir1 S2 120.0(3)
C13 Ir1 S2 118.1(2)
C11 Ir1 S2 157.0(3)
C12 Ir1 S2 154.9(3)
C14 Ir1 S2 102.6(3)
C15 Ir1 S1 132.8(3)
C13 Ir1 S1 143.7(3)
C11 Ir1 S1 108.3(3)
C12 Ir1 S1 112.6(3)
C14 Ir1 S1 171.6(3)
S2 Ir1 S1 83.51(9)
C15 Ir1 Rh1 171.8(3)
C13 Ir1 Rh1 111.8(2)
C11 Ir1 Rh1 147.9(3)
C12 Ir1 Rh1 117.7(3)
C14 Ir1 Rh1 133.3(3)
S2 Ir1 Rh1 54.86(7)
S1 Ir1 Rh1 54.98(6)
C4 Rh1 C3 36.9(4)
C4 Rh1 C7 82.0(5)
C3 Rh1 C7 89.3(5)
C4 Rh1 C8 96.9(5)
C3 Rh1 C8 81.0(4)
C7 Rh1 C8 37.6(4)
C4 Rh1 S2 94.1(4)
C3 Rh1 S2 97.2(3)
C7 Rh1 S2 163.6(4)
C8 Rh1 S2 158.5(4)
C4 Rh1 S1 165.4(3)
C3 Rh1 S1 156.4(3)
C7 Rh1 S1 100.3(4)
C8 Rh1 S1 93.4(3)
S2 Rh1 S1 79.62(8)
C4 Rh1 Ir1 132.6(4)
C3 Rh1 Ir1 107.7(3)
C7 Rh1 Ir1 140.0(4)
C8 Rh1 Ir1 108.2(3)
S2 Rh1 Ir1 51.66(6)
S1 Rh1 Ir1 52.10(7)
C1 S1 Ir1 106.2(3)
C1 S1 Rh1 87.5(3)
Ir1 S1 Rh1 72.92(7)
C2 S2 Ir1 106.3(3)
C2 S2 Rh1 89.1(3)
Ir1 S2 Rh1 73.47(7)
B8 B3 B4 75.9(18)
B8 B3 B7 68.9(14)
B4 B3 B7 123.6(19)
B8 B3 C1 118(2)
B4 B3 C1 59.7(15)
B7 B3 C1 101(2)
B8 B3 C2 112.4(19)
B4 B3 C2 103(2)
B7 B3 C2 56.0(13)
C1 B3 C2 49.7(13)
B8 B3 H3 108.0
B4 B3 H3 113.2
B7 B3 H3 118.8
C1 B3 H3 127.8
C2 B3 H3 130.6
B3 B4 C1 67.6(18)
B3 B4 B9 100.2(14)
C1 B4 B9 103.1(9)
B3 B4 B8 49.4(14)
C1 B4 B8 104.3(9)
B9 B4 B8 60.0(8)
B3 B4 B5 111.4(18)
C1 B4 B5 58.7(6)
B9 B4 B5 58.5(7)
B8 B4 B5 107.2(10)
B3 B4 H4 122.9
C1 B4 H4 121.4
B9 B4 H4 126.2
B8 B4 H4 125.9
B5 B4 H4 120.2
B10 B5 B6 60.8(9)
B10 B5 C1 104.5(9)
B6 B5 C1 60.3(7)
B10 B5 B9 60.9(9)
B6 B5 B9 108.8(11)
C1 B5 B9 100.7(8)
B10 B5 B4 107.6(10)
B6 B5 B4 107.9(9)
C1 B5 B4 55.8(6)
B9 B5 B4 58.3(8)
B10 B5 H5 121.6
B6 B5 H5 119.9
C1 B5 H5 126.7
B9 B5 H5 123.6
B4 B5 H5 122.9
C2 B6 B5 103.1(11)
C2 B6 C1 53.0(6)
B5 B6 C1 60.1(8)
C2 B6 B10 103.7(11)
B5 B6 B10 59.4(10)
C1 B6 B10 103.4(13)
C2 B6 B11 58.0(7)
B5 B6 B11 109.7(12)
C1 B6 B11 101.8(10)
B10 B6 B11 62.1(9)
C2 B6 H6 126.9
B5 B6 H6 121.2
C1 B6 H6 126.7
B10 B6 H6 122.8
B11 B6 H6 121.5
C2 B7 B3 66.9(16)
C2 B7 B12 103.0(9)
B3 B7 B12 97.7(14)
C2 B7 B11 58.5(6)
B3 B7 B11 110.9(16)
B12 B7 B11 60.6(8)
C2 B7 B8 104.9(8)
B3 B7 B8 48.5(14)
B12 B7 B8 60.2(8)
B11 B7 B8 110.4(10)
C2 B7 H7 121.6
B3 B7 H7 124.9
B12 B7 H7 126.5
B11 B7 H7 118.5
B8 B7 H7 124.6
B3 B8 B12 107.7(19)
B3 B8 B7 62.6(16)
B12 B8 B7 58.8(8)
B3 B8 B9 102.8(18)
B12 B8 B9 59.6(9)
B7 B8 B9 105.4(10)
B3 B8 B4 54.7(15)
B12 B8 B4 104.9(10)
B7 B8 B4 104.4(9)
B9 B8 B4 58.0(8)
B3 B8 H8 123.3
B12 B8 H8 122.0
B7 B8 H8 122.1
B9 B8 H8 124.2
B4 B8 H8 125.6
B4 B9 B10 109.3(9)
B4 B9 B5 63.1(7)
B10 B9 B5 58.2(8)
B4 B9 B12 108.0(10)
B10 B9 B12 59.7(9)
B5 B9 B12 106.6(10)
B4 B9 B8 62.0(7)
B10 B9 B8 109.5(11)
B5 B9 B8 112.4(9)
B12 B9 B8 59.5(8)
B4 B9 H9 119.8
B10 B9 H9 122.0
B5 B9 H9 120.6
B12 B9 H9 123.4
B8 B9 H9 119.3
B5 B10 B6 59.8(9)
B5 B10 B12 109.4(11)
B6 B10 B12 107.7(10)
B5 B10 B9 60.9(9)
B6 B10 B9 108.0(11)
B12 B10 B9 60.5(9)
B5 B10 B11 107.9(8)
B6 B10 B11 59.5(9)
B12 B10 B11 59.7(8)
B9 B10 B11 107.9(10)
B5 B10 H10 121.0
B6 B10 H10 122.2
B12 B10 H10 121.3
B9 B10 H10 121.3
B11 B10 H10 122.2
C2 B11 B6 59.6(7)
C2 B11 B7 58.2(6)
B6 B11 B7 109.0(9)
C2 B11 B12 101.7(9)
B6 B11 B12 106.1(12)
B7 B11 B12 59.2(8)
C2 B11 B10 102.0(9)
B6 B11 B10 58.4(8)
B7 B11 B10 106.6(11)
B12 B11 B10 58.9(9)
C2 B11 H11 126.1
B6 B11 H11 121.2
B7 B11 H11 121.3
B12 B11 H11 124.2
B10 B11 H11 124.2
B7 B12 B10 109.4(9)
B7 B12 B8 61.0(8)
B10 B12 B8 110.8(11)
B7 B12 B11 60.2(8)
B10 B12 B11 61.4(9)
B8 B12 B11 110.8(9)
B7 B12 B9 108.0(9)
B10 B12 B9 59.8(9)
B8 B12 B9 60.9(8)
B11 B12 B9 108.7(10)
B7 B12 H12 121.6
B10 B12 H12 120.4
B8 B12 H12 119.5
B11 B12 H12 120.5
B9 B12 H12 122.1
C2 C1 B4 113.0(8)
C2 C1 B5 110.7(8)
B4 C1 B5 65.5(7)
C2 C1 B6 62.9(8)
B4 C1 B6 115.7(9)
B5 C1 B6 59.6(8)
C2 C1 B3 67.5(13)
B4 C1 B3 52.7(13)
B5 C1 B3 105.4(12)
B6 C1 B3 114.4(13)
C2 C1 S1 115.3(6)
B4 C1 S1 120.5(7)
B5 C1 S1 122.5(7)
B6 C1 S1 116.0(8)
B3 C1 S1 122.7(10)
C1 C2 B7 113.4(8)
C1 C2 B11 114.4(8)
B7 C2 B11 63.3(7)
C1 C2 B6 64.1(8)
B7 C2 B6 115.5(9)
B11 C2 B6 62.3(8)
C1 C2 S2 114.4(6)
B7 C2 S2 118.7(7)
B11 C2 S2 122.9(8)
B6 C2 S2 118.6(8)
C1 C2 B3 62.8(12)
B7 C2 B3 57.1(12)
B11 C2 B3 107.1(11)
B6 C2 B3 111.8(14)
S2 C2 B3 120.4(10)
C4 C3 C10 124.5(11)
C4 C3 Rh1 71.0(6)
C10 C3 Rh1 113.1(8)
C4 C3 H3A 113.6
C10 C3 H3A 113.6
Rh1 C3 H3A 113.6
C3 C4 C5 126.1(12)
C3 C4 Rh1 72.1(6)
C5 C4 Rh1 107.0(9)
C3 C4 H4A 114.3
C5 C4 H4A 114.3
Rh1 C4 H4A 114.3
C6 C5 C4 114.1(11)
C6 C5 H5A 108.7
C4 C5 H5A 108.7
C6 C5 H5B 108.7
C4 C5 H5B 108.7
H5A C5 H5B 107.6
C5 C6 C7 112.5(11)
C5 C6 H6A 109.1
C7 C6 H6A 109.1
C5 C6 H6B 109.1
C7 C6 H6B 109.1
H6A C6 H6B 107.8
C8 C7 C6 122.3(11)
C8 C7 Rh1 71.4(7)
C6 C7 Rh1 111.4(9)
C8 C7 H7A 114.7
C6 C7 H7A 114.7
Rh1 C7 H7A 114.7
C7 C8 C9 124.2(11)
C7 C8 Rh1 71.0(6)
C9 C8 Rh1 109.5(8)
C7 C8 H8A 114.6
C9 C8 H8A 114.6
Rh1 C8 H8A 114.6
C8 C9 C10 115.8(10)
C8 C9 H9A 108.3
C10 C9 H9A 108.3
C8 C9 H9B 108.3
C10 C9 H9B 108.3
H9A C9 H9B 107.4
C9 C10 C3 112.8(8)
C9 C10 H10A 109.0
C3 C10 H10A 109.0
C9 C10 H10B 109.0
C3 C10 H10B 109.0
H10A C10 H10B 107.8
C15 C11 C12 108.6(9)
C15 C11 C16 125.9(10)
C12 C11 C16 125.6(10)
C15 C11 Ir1 70.1(5)
C12 C11 Ir1 71.3(5)
C16 C11 Ir1 125.6(8)
C11 C12 C13 107.3(9)
C11 C12 C17 125.8(9)
C13 C12 C17 126.8(9)
C11 C12 Ir1 70.9(5)
C13 C12 Ir1 70.4(5)
C17 C12 Ir1 127.6(7)
C14 C13 C12 109.4(8)
C14 C13 C18 124.0(9)
C12 C13 C18 126.5(9)
C14 C13 Ir1 72.1(5)
C12 C13 Ir1 71.3(5)
C18 C13 Ir1 125.3(6)
C13 C14 C15 106.5(9)
C13 C14 C19 127.7(10)
C15 C14 C19 125.8(10)
C13 C14 Ir1 70.5(6)
C15 C14 Ir1 69.0(5)
C19 C14 Ir1 127.1(7)
C11 C15 C14 108.2(8)
C11 C15 C20 128.8(10)
C14 C15 C20 122.8(11)
C11 C15 Ir1 72.1(6)
C14 C15 Ir1 72.0(6)
C20 C15 Ir1 125.1(7)
C11 C16 H16A 109.5
C11 C16 H16B 109.5
H16A C16 H16B 109.5
C11 C16 H16C 109.5
H16A C16 H16C 109.5
H16B C16 H16C 109.5
C12 C17 H17A 109.5
C12 C17 H17B 109.5
H17A C17 H17B 109.5
C12 C17 H17C 109.5
H17A C17 H17C 109.5
H17B C17 H17C 109.5
C13 C18 H18A 109.5
C13 C18 H18B 109.5
H18A C18 H18B 109.5
C13 C18 H18C 109.5
H18A C18 H18C 109.5
H18B C18 H18C 109.5
C14 C19 H19A 109.5
C14 C19 H19B 109.5
H19A C19 H19B 109.5
C14 C19 H19C 109.5
H19A C19 H19C 109.5
H19B C19 H19C 109.5
C15 C20 H20A 109.5
C15 C20 H20B 109.5
H20A C20 H20B 109.5
C15 C20 H20C 109.5
H20A C20 H20C 109.5
H20B C20 H20C 109.5

loop_
_geom_bond_atom_site_label_1
_geom_bond_atom_site_label_2
_geom_bond_distance
Ir1 C15 2.150(10)
Ir1 C13 2.170(8)
Ir1 C11 2.176(8)
Ir1 C12 2.182(8)
Ir1 C14 2.190(10)
Ir1 S2 2.277(2)
Ir1 S1 2.297(3)
Ir1 Rh1 2.7829(10)
Rh1 C4 2.141(10)
Rh1 C3 2.154(9)
Rh1 C7 2.173(12)
Rh1 C8 2.179(10)
Rh1 S2 2.374(3)
Rh1 S1 2.384(2)
S1 C1 1.806(9)
S2 C2 1.810(9)
B3 B8 1.42(4)
B3 B4 1.53(4)
B3 B7 1.68(3)
B3 C1 1.78(4)
B3 C2 1.84(4)
B3 H3 1.1000
B4 C1 1.658(15)
B4 B9 1.742(19)
B4 B8 1.814(17)
B4 B5 1.825(17)
B4 H4 1.1000
B5 B10 1.70(2)
B5 B6 1.70(2)
B5 C1 1.713(13)
B5 B9 1.745(18)
B5 H5 1.1000
B6 C2 1.697(17)
B6 C1 1.715(19)
B6 B10 1.72(2)
B6 B11 1.74(2)
B6 H6 1.1000
B7 C2 1.664(14)
B7 B12 1.73(2)
B7 B11 1.750(18)
B7 B8 1.769(19)
B7 H7 1.1000
B8 B12 1.76(2)
B8 B9 1.78(2)
B8 H8 1.1000
B9 B10 1.75(2)
B9 B12 1.76(2)
B9 H9 1.1000
B10 B12 1.74(2)
B10 B11 1.79(2)
B10 H10 1.1000
B11 C2 1.670(13)
B11 B12 1.76(2)
B11 H11 1.1000
B12 H12 1.1000
C1 C2 1.522(12)
C3 C4 1.359(14)
C3 C10 1.520(15)
C3 H3A 0.9800
C4 C5 1.520(19)
C4 H4A 0.9800
C5 C6 1.499(19)
C5 H5A 0.9700
C5 H5B 0.9700
C6 C7 1.502(18)
C6 H6A 0.9700
C6 H6B 0.9700
C7 C8 1.403(15)
C7 H7A 0.9800
C8 C9 1.483(16)
C8 H8A 0.9800
C9 C10 1.503(16)
C9 H9A 0.9700
C9 H9B 0.9700
C10 H10A 0.9700
C10 H10B 0.9700
C11 C15 1.404(14)
C11 C12 1.412(12)
C11 C16 1.508(13)
C12 C13 1.427(12)
C12 C17 1.501(13)
C13 C14 1.399(12)
C13 C18 1.522(11)
C14 C15 1.449(12)
C14 C19 1.524(15)
C15 C20 1.537(14)
C16 H16A 0.9600
C16 H16B 0.9600
C16 H16C 0.9600
C17 H17A 0.9600
C17 H17B 0.9600
C17 H17C 0.9600
C18 H18A 0.9600
C18 H18B 0.9600
C18 H18C 0.9600
C19 H19A 0.9600
C19 H19B 0.9600
C19 H19C 0.9600
C20 H20A 0.9600
C20 H20B 0.9600
C20 H20C 0.9600
